data_4133201
loop_
_publ_author_name
'Hsieh, Ya-Chu'
'Wu, Cheng-Feng'
'Chen, Yi-Ting'
'Fang, Chia-Te'
'Wang, Chi-Shin'
'Li, Chia-Hsin'
'Chen, Liang-Yu'
'Cheng, Mu-Jeng'
'Chueh, Chu-Chen'
'Chou, Pi-Tai'
'Wu, Yao-Ting'

_publ_section_title
;
 5,14-Diaryldiindeno[2,1- f:1',2' -j]picene: A New Stable [7]Helicene with
 a Partial Biradical Character.
;
_journal_issue 43
_journal_name_full 'Journal of the American Chemical Society'
_journal_page_first 14357
_journal_page_last 14366
_journal_paper_doi 10.1021/jacs.8b08840
_journal_volume 140
_journal_year 2018
_chemical_absolute_configuration rm
_chemical_formula_sum 'C27 H20 O3'
_chemical_formula_weight 392.43
_space_group_crystal_system orthorhombic
_space_group_IT_number 43
_space_group_name_Hall 'F 2 -2d'
_space_group_name_H-M_alt 'F d d 2'
_atom_sites_solution_hydrogens geom
_audit_creation_method SHELXL-2014/6
_cell_angle_alpha 90
_cell_angle_beta 90
_cell_angle_gamma 90
_cell_formula_units_Z 16
_cell_length_a 12.8513(10)
_cell_length_b 62.643(6)
_cell_length_c 9.5148(9)
_cell_measurement_reflns_used 3681
_cell_measurement_temperature 100(2)
_cell_measurement_theta_max 24.7946
_cell_measurement_theta_min 2.6011
_cell_volume 7659.8(12)
_computing_cell_refinement 'SAINT V8.34A (Bruker AXS Inc., 2013)'
_computing_data_collection 'Bruker APEX2'
_computing_data_reduction 'SAINT V8.34A (Bruker AXS Inc., 2013)'
_computing_molecular_graphics 'Bruker SHELXTL'
_computing_publication_material 'Bruker SHELXTL'
_computing_structure_refinement 'SHELXL-2014/6 (Sheldrick, 2014)'
_diffrn_ambient_temperature 100(2)
_diffrn_detector_area_resol_mean 8.3333
_diffrn_measured_fraction_theta_full 1.000
_diffrn_measured_fraction_theta_max 0.994
_diffrn_measurement_device_type 'Bruker APEX-II CCD'
_diffrn_measurement_method '\f and \w scans'
_diffrn_radiation_type MoK\a
_diffrn_radiation_wavelength 0.71073
_diffrn_reflns_av_R_equivalents 0.0778
_diffrn_reflns_av_unetI/netI 0.0997
_diffrn_reflns_Laue_measured_fraction_full 1.000
_diffrn_reflns_Laue_measured_fraction_max 0.994
_diffrn_reflns_limit_h_max 10
_diffrn_reflns_limit_h_min -16
_diffrn_reflns_limit_k_max 76
_diffrn_reflns_limit_k_min -78
_diffrn_reflns_limit_l_max 11
_diffrn_reflns_limit_l_min -11
_diffrn_reflns_number 14498
_diffrn_reflns_point_group_measured_fraction_full 1.000
_diffrn_reflns_point_group_measured_fraction_max 0.994
_diffrn_reflns_theta_full 25.242
_diffrn_reflns_theta_max 26.468
_diffrn_reflns_theta_min 1.300
_exptl_absorpt_coefficient_mu 0.088
_exptl_absorpt_correction_T_max 0.9485
_exptl_absorpt_correction_T_min 0.8428
_exptl_absorpt_correction_type multi-scan
_exptl_absorpt_process_details 'SADABS V2014/4 (Bruker AXS Inc.)'
_exptl_crystal_colour 'Dark Brown'
_exptl_crystal_density_diffrn 1.361
_exptl_crystal_density_meas ?
_exptl_crystal_density_method 'not measured'
_exptl_crystal_description Lamellar
_exptl_crystal_F_000 3296
_exptl_crystal_size_max 0.05
_exptl_crystal_size_mid 0.04
_exptl_crystal_size_min 0.01
_refine_diff_density_max 0.249
_refine_diff_density_min -0.246
_refine_diff_density_rms 0.066
_refine_ls_abs_structure_details
;
 Refined as an inversion twin.
;
_refine_ls_abs_structure_Flack -1(2)
_refine_ls_extinction_method none
_refine_ls_goodness_of_fit_ref 1.042
_refine_ls_hydrogen_treatment constr
_refine_ls_matrix_type full
_refine_ls_number_parameters 275
_refine_ls_number_reflns 3846
_refine_ls_number_restraints 1
_refine_ls_restrained_S_all 1.042
_refine_ls_R_factor_all 0.0989
_refine_ls_R_factor_gt 0.0525
_refine_ls_shift/su_max 0.001
_refine_ls_shift/su_mean 0.000
_refine_ls_structure_factor_coef Fsqd
_refine_ls_weighting_details 'w=1/[\s^2^(Fo^2^)+(0.0580P)^2^] where P=(Fo^2^+2Fc^2^)/3'
_refine_ls_weighting_scheme calc
_refine_ls_wR_factor_gt 0.0970
_refine_ls_wR_factor_ref 0.1250
_reflns_Friedel_coverage 0.882
_reflns_Friedel_fraction_full 1.000
_reflns_Friedel_fraction_max 0.995
_reflns_number_gt 2618
_reflns_number_total 3846
_reflns_threshold_expression 'I > 2\s(I)'
_cod_data_source_file ja8b08840_si_002.cif
_cod_data_source_block 170341LT
_cod_depositor_comments
;
The following automatic conversions were performed:

data item '_chemical_absolute_configuration' value 'RM' was changed
to 'rm' in accordance with the
/home/saulius/struct/COD-crude-data/automatic-downloads/DataCite-retrospective/ACS/depositions/lib/dictionaries/cif_core.dic
dictionary named 'cif_core.dic' version 2.4.2 last updated on
2011-04-26.

data item '_exptl_crystal_density_meas' value 'not measured' was
changed to '?' -- the value is perceived as not measured.

Automatic conversion script
Id: cif_fix_values 6909 2019-04-08 15:41:33Z antanas 
;
_cod_original_cell_volume 7659.9(12)
_cod_database_code 4133201
_shelx_space_group_comment
;
The symmetry employed for this shelxl refinement is uniquely defined
by the following loop, which should always be used as a source of
symmetry information in preference to the above space-group names.
They are only intended as comments.
;
_shelxl_version_number 2014/6

loop_
_space_group_symop_operation_xyz
'x, y, z'
'-x, -y, z'
'-x+1/4, y+1/4, z+1/4'
'x+1/4, -y+1/4, z+1/4'
'x, y+1/2, z+1/2'
'-x, -y+1/2, z+1/2'
'-x+1/4, y+3/4, z+3/4'
'x+1/4, -y+3/4, z+3/4'
'x+1/2, y, z+1/2'
'-x+1/2, -y, z+1/2'
'-x+3/4, y+1/4, z+3/4'
'x+3/4, -y+1/4, z+3/4'
'x+1/2, y+1/2, z'
'-x+1/2, -y+1/2, z'
'-x+3/4, y+3/4, z+1/4'
'x+3/4, -y+3/4, z+1/4'

loop_
_atom_site_label
_atom_site_type_symbol
_atom_site_fract_x
_atom_site_fract_y
_atom_site_fract_z
_atom_site_U_iso_or_equiv
_atom_site_adp_type
_atom_site_occupancy
_atom_site_site_symmetry_order
_atom_site_calc_flag
_atom_site_refinement_flags_posn
_atom_site_refinement_flags_adp
O1 O 0.7499(3) 0.87238(5) 0.0784(3) 0.0293(8) Uani 1 1 d . .
O2 O 0.7823(3) 0.94738(5) 0.1343(3) 0.0282(8) Uani 1 1 d . .
O3 O 1.0620(2) 0.90498(4) 0.2703(3) 0.0234(8) Uani 1 1 d . .
C1 C 0.7899(4) 0.85126(7) 0.0960(6) 0.0315(13) Uani 1 1 d . .
H2 H 0.8552 0.8498 0.0438 0.047 Uiso 1 1 calc R U
H1 H 0.7392 0.8409 0.0603 0.047 Uiso 1 1 calc R U
H3 H 0.8026 0.8486 0.1960 0.047 Uiso 1 1 calc R U
C2 C 0.8106(4) 0.88915(7) 0.1193(5) 0.0219(11) Uani 1 1 d . .
C3 C 0.9100(4) 0.88701(7) 0.1738(5) 0.0213(11) Uani 1 1 d . .
H11 H 0.9406 0.8733 0.1844 0.026 Uiso 1 1 calc R U
C4 C 0.9645(4) 0.90539(7) 0.2128(4) 0.0190(11) Uani 1 1 d . .
C5 C 0.9210(4) 0.92558(7) 0.1987(4) 0.0186(10) Uani 1 1 d . .
C6 C 0.9698(3) 0.94515(6) 0.2560(5) 0.0187(10) Uani 1 1 d . .
C7 C 0.9531(4) 0.95423(7) 0.3863(5) 0.0185(10) Uani 1 1 d . .
C8 C 1.0021(4) 0.97521(7) 0.3898(5) 0.0174(10) Uani 1 1 d . .
C9 C 0.9866(3) 0.98866(7) 0.5031(5) 0.0172(10) Uani 1 1 d . .
C10 C 0.8212(4) 0.92704(7) 0.1425(4) 0.0207(11) Uani 1 1 d . .
C11 C 0.7650(4) 0.90901(7) 0.1027(4) 0.0223(11) Uani 1 1 d . .
H4 H 0.6969 0.9103 0.0650 0.027 Uiso 1 1 calc R U
C12 C 0.6739(4) 0.94984(8) 0.1044(6) 0.0355(14) Uani 1 1 d . .
H6 H 0.6598 0.9450 0.0083 0.053 Uiso 1 1 calc R U
H7 H 0.6546 0.9649 0.1137 0.053 Uiso 1 1 calc R U
H5 H 0.6332 0.9413 0.1707 0.053 Uiso 1 1 calc R U
C13 C 1.1065(4) 0.88474(7) 0.3027(5) 0.0259(12) Uani 1 1 d . .
H9 H 1.0625 0.8773 0.3712 0.039 Uiso 1 1 calc R U
H10 H 1.1762 0.8868 0.3423 0.039 Uiso 1 1 calc R U
H8 H 1.1114 0.8762 0.2168 0.039 Uiso 1 1 calc R U
C14 C 1.0387(3) 0.95920(7) 0.1760(4) 0.0168(10) Uani 1 1 d . .
C15 C 1.0609(4) 0.97752(7) 0.2570(5) 0.0178(10) Uani 1 1 d . .
C16 C 0.8943(4) 0.94652(7) 0.5072(5) 0.0183(10) Uani 1 1 d . .
C17 C 0.8961(4) 0.95878(7) 0.6314(5) 0.0190(10) Uani 1 1 d . .
C18 C 0.9489(4) 0.97953(7) 0.6335(5) 0.0188(10) Uani 1 1 d . .
C19 C 0.8371(4) 0.92727(7) 0.5055(5) 0.0237(11) Uani 1 1 d . .
H16 H 0.8360 0.9188 0.4226 0.028 Uiso 1 1 calc R U
C20 C 0.7831(4) 0.92061(7) 0.6224(5) 0.0261(12) Uani 1 1 d . .
H15 H 0.7442 0.9077 0.6191 0.031 Uiso 1 1 calc R U
C21 C 0.7851(4) 0.93255(7) 0.7447(5) 0.0269(12) Uani 1 1 d . .
H14 H 0.7476 0.9279 0.8250 0.032 Uiso 1 1 calc R U
C22 C 0.8417(4) 0.95134(7) 0.7501(5) 0.0261(12) Uani 1 1 d . .
H13 H 0.8439 0.9593 0.8350 0.031 Uiso 1 1 calc R U
C23 C 0.9720(4) 0.99031(7) 0.7553(5) 0.0213(11) Uani 1 1 d . .
H12 H 0.9495 0.9845 0.8425 0.026 Uiso 1 1 calc R U
C24 C 1.1311(4) 0.99272(7) 0.2072(5) 0.0199(11) Uani 1 1 d . .
H20 H 1.1476 1.0050 0.2618 0.024 Uiso 1 1 calc R U
C25 C 1.1764(4) 0.98965(7) 0.0763(5) 0.0230(11) Uani 1 1 d . .
H17 H 1.2245 0.9999 0.0415 0.028 Uiso 1 1 calc R U
C26 C 1.1524(4) 0.97183(7) -0.0050(5) 0.0223(11) Uani 1 1 d . .
H18 H 1.1834 0.9702 -0.0950 0.027 Uiso 1 1 calc R U
C27 C 1.0831(4) 0.95635(7) 0.0447(5) 0.0226(11) Uani 1 1 d . .
H19 H 1.0668 0.9442 -0.0104 0.027 Uiso 1 1 calc R U

loop_
_atom_site_aniso_label
_atom_site_aniso_U_11
_atom_site_aniso_U_22
_atom_site_aniso_U_33
_atom_site_aniso_U_23
_atom_site_aniso_U_13
_atom_site_aniso_U_12
O1 0.034(2) 0.0237(18) 0.0302(19) 0.0010(15) -0.0057(17) -0.0060(16)
O2 0.028(2) 0.0256(19) 0.031(2) 0.0005(15) -0.0070(16) 0.0099(15)
O3 0.024(2) 0.0168(16) 0.0298(18) -0.0005(14) -0.0042(16) 0.0025(14)
C1 0.040(4) 0.022(3) 0.033(3) -0.007(2) 0.003(3) -0.003(2)
C2 0.029(3) 0.022(2) 0.015(2) 0.0007(19) -0.001(2) -0.007(2)
C3 0.027(3) 0.018(2) 0.019(2) -0.0003(19) -0.002(2) 0.003(2)
C4 0.019(3) 0.023(3) 0.015(2) 0.0011(19) 0.003(2) 0.002(2)
C5 0.020(3) 0.023(3) 0.013(2) 0.0008(19) 0.004(2) 0.000(2)
C6 0.022(3) 0.016(2) 0.018(2) 0.0030(19) -0.002(2) 0.0028(19)
C7 0.019(3) 0.018(2) 0.019(2) 0.002(2) -0.001(2) 0.003(2)
C8 0.018(3) 0.017(2) 0.018(2) 0.0028(19) -0.003(2) 0.003(2)
C9 0.013(3) 0.022(2) 0.016(2) 0.0020(19) -0.001(2) 0.0028(19)
C10 0.028(3) 0.019(2) 0.015(2) 0.001(2) -0.001(2) 0.003(2)
C11 0.021(3) 0.030(3) 0.015(2) 0.003(2) -0.0017(19) 0.000(2)
C12 0.030(4) 0.041(3) 0.035(3) -0.002(2) -0.007(3) 0.012(3)
C13 0.034(3) 0.017(2) 0.027(3) 0.003(2) -0.003(2) 0.003(2)
C14 0.017(3) 0.018(2) 0.015(2) 0.0011(18) -0.0032(19) 0.0028(19)
C15 0.020(3) 0.018(2) 0.015(2) -0.0004(19) -0.001(2) 0.007(2)
C16 0.017(3) 0.020(2) 0.018(2) 0.0010(19) 0.000(2) 0.004(2)
C17 0.020(3) 0.017(2) 0.019(2) 0.0013(19) -0.002(2) 0.0042(19)
C18 0.021(3) 0.019(2) 0.016(2) 0.0001(19) -0.001(2) 0.005(2)
C19 0.029(3) 0.021(2) 0.021(2) -0.001(2) 0.004(2) 0.003(2)
C20 0.033(3) 0.021(3) 0.025(3) 0.002(2) 0.008(2) 0.001(2)
C21 0.034(3) 0.024(3) 0.023(3) 0.006(2) 0.009(2) -0.001(2)
C22 0.036(3) 0.023(3) 0.019(2) 0.001(2) 0.006(2) 0.004(2)
C23 0.024(3) 0.025(2) 0.016(2) 0.002(2) 0.003(2) 0.006(2)
C24 0.021(3) 0.019(2) 0.020(2) -0.0022(19) 0.000(2) 0.004(2)
C25 0.021(3) 0.024(3) 0.024(2) 0.001(2) 0.004(2) 0.002(2)
C26 0.027(3) 0.027(3) 0.013(2) 0.0003(19) 0.003(2) 0.007(2)
C27 0.027(3) 0.023(3) 0.018(3) -0.002(2) 0.001(2) 0.003(2)

loop_
_atom_type_symbol
_atom_type_description
_atom_type_scat_dispersion_real
_atom_type_scat_dispersion_imag
_atom_type_scat_source
C C 0.0033 0.0016 'International Tables Vol C Tables 4.2.6.8 and 6.1.1.4'
H H 0.0000 0.0000 'International Tables Vol C Tables 4.2.6.8 and 6.1.1.4'
O O 0.0106 0.0060 'International Tables Vol C Tables 4.2.6.8 and 6.1.1.4'

loop_
_geom_angle_atom_site_label_1
_geom_angle_atom_site_label_2
_geom_angle_atom_site_label_3
_geom_angle
_geom_angle_site_symmetry_1
_geom_angle_site_symmetry_3
C2 O1 C1 118.3(4) . .
C10 O2 C12 117.8(4) . .
C4 O3 C13 118.1(3) . .
O1 C1 H2 109.5 . .
O1 C1 H1 109.5 . .
H2 C1 H1 109.5 . .
O1 C1 H3 109.5 . .
H2 C1 H3 109.5 . .
H1 C1 H3 109.5 . .
O1 C2 C11 114.7(4) . .
O1 C2 C3 124.0(4) . .
C11 C2 C3 121.4(4) . .
C2 C3 C4 118.8(4) . .
C2 C3 H11 120.6 . .
C4 C3 H11 120.6 . .
O3 C4 C5 115.1(4) . .
O3 C4 C3 123.4(4) . .
C5 C4 C3 121.5(4) . .
C4 C5 C10 117.9(4) . .
C4 C5 C6 123.2(4) . .
C10 C5 C6 118.5(4) . .
C7 C6 C14 108.3(4) . .
C7 C6 C5 127.3(4) . .
C14 C6 C5 124.3(4) . .
C6 C7 C8 109.0(4) . .
C6 C7 C16 130.7(4) . .
C8 C7 C16 120.3(4) . .
C9 C8 C7 120.4(4) . .
C9 C8 C15 132.8(4) . .
C7 C8 C15 106.8(4) . .
C8 C9 C18 118.4(4) . .
C8 C9 C9 124.0(3) . 2_775
C18 C9 C9 117.5(3) . 2_775
O2 C10 C5 114.7(4) . .
O2 C10 C11 123.3(4) . .
C5 C10 C11 121.9(4) . .
C2 C11 C10 118.6(5) . .
C2 C11 H4 120.7 . .
C10 C11 H4 120.7 . .
O2 C12 H6 109.5 . .
O2 C12 H7 109.5 . .
H6 C12 H7 109.5 . .
O2 C12 H5 109.5 . .
H6 C12 H5 109.5 . .
H7 C12 H5 109.5 . .
O3 C13 H9 109.5 . .
O3 C13 H10 109.5 . .
H9 C13 H10 109.5 . .
O3 C13 H8 109.5 . .
H9 C13 H8 109.5 . .
H10 C13 H8 109.5 . .
C27 C14 C15 120.9(4) . .
C27 C14 C6 129.9(4) . .
C15 C14 C6 109.1(4) . .
C24 C15 C14 120.0(4) . .
C24 C15 C8 133.4(4) . .
C14 C15 C8 106.5(4) . .
C17 C16 C19 118.9(4) . .
C17 C16 C7 118.2(4) . .
C19 C16 C7 122.9(4) . .
C22 C17 C16 119.0(4) . .
C22 C17 C18 120.8(4) . .
C16 C17 C18 120.1(4) . .
C23 C18 C9 117.1(4) . .
C23 C18 C17 123.2(4) . .
C9 C18 C17 119.5(4) . .
C20 C19 C16 120.8(4) . .
C20 C19 H16 119.6 . .
C16 C19 H16 119.6 . .
C19 C20 C21 120.4(4) . .
C19 C20 H15 119.8 . .
C21 C20 H15 119.8 . .
C20 C21 C22 120.0(4) . .
C20 C21 H14 120.0 . .
C22 C21 H14 120.0 . .
C21 C22 C17 120.9(4) . .
C21 C22 H13 119.6 . .
C17 C22 H13 119.6 . .
C18 C23 C23 122.2(3) . 2_775
C18 C23 H12 118.9 . .
C23 C23 H12 118.9 2_775 .
C25 C24 C15 118.8(4) . .
C25 C24 H20 120.6 . .
C15 C24 H20 120.6 . .
C24 C25 C26 121.1(4) . .
C24 C25 H17 119.4 . .
C26 C25 H17 119.4 . .
C25 C26 C27 120.6(4) . .
C25 C26 H18 119.7 . .
C27 C26 H18 119.7 . .
C14 C27 C26 118.6(4) . .
C14 C27 H19 120.7 . .
C26 C27 H19 120.7 . .

loop_
_geom_bond_atom_site_label_1
_geom_bond_atom_site_label_2
_geom_bond_distance
_geom_bond_site_symmetry_2
O1 C2 1.365(5) .
O1 C1 1.429(5) .
O2 C10 1.371(5) .
O2 C12 1.430(6) .
O3 C4 1.367(6) .
O3 C13 1.425(5) .
C1 H2 0.9800 .
C1 H1 0.9800 .
C1 H3 0.9800 .
C2 C11 1.384(6) .
C2 C3 1.385(6) .
C3 C4 1.398(6) .
C3 H11 0.9500 .
C4 C5 1.390(6) .
C5 C10 1.393(6) .
C5 C6 1.481(6) .
C6 C7 1.381(6) .
C6 C14 1.462(6) .
C7 C8 1.458(6) .
C7 C16 1.459(6) .
C8 C9 1.382(6) .
C8 C15 1.479(7) .
C9 C18 1.450(6) .
C9 C9 1.461(8) 2_775
C10 C11 1.393(6) .
C11 H4 0.9500 .
C12 H6 0.9800 .
C12 H7 0.9800 .
C12 H5 0.9800 .
C13 H9 0.9800 .
C13 H10 0.9800 .
C13 H8 0.9800 .
C14 C27 1.385(6) .
C14 C15 1.412(6) .
C15 C24 1.395(6) .
C16 C17 1.410(6) .
C16 C19 1.412(6) .
C17 C22 1.407(6) .
C17 C18 1.467(6) .
C18 C23 1.374(6) .
C19 C20 1.377(6) .
C19 H16 0.9500 .
C20 C21 1.384(6) .
C20 H15 0.9500 .
C21 C22 1.385(6) .
C21 H14 0.9500 .
C22 H13 0.9500 .
C23 C23 1.412(9) 2_775
C23 H12 0.9500 .
C24 C25 1.388(6) .
C24 H20 0.9500 .
C25 C26 1.393(6) .
C25 H17 0.9500 .
C26 C27 1.399(6) .
C26 H18 0.9500 .
C27 H19 0.9500 .

loop_
_geom_torsion_atom_site_label_1
_geom_torsion_atom_site_label_2
_geom_torsion_atom_site_label_3
_geom_torsion_atom_site_label_4
_geom_torsion
_geom_torsion_site_symmetry_1
_geom_torsion_site_symmetry_4
C1 O1 C2 C11 -178.1(4) . .
C1 O1 C2 C3 1.6(7) . .
O1 C2 C3 C4 -179.6(4) . .
C11 C2 C3 C4 0.2(7) . .
C13 O3 C4 C5 173.0(4) . .
C13 O3 C4 C3 -5.4(6) . .
C2 C3 C4 O3 178.6(4) . .
C2 C3 C4 C5 0.3(6) . .
O3 C4 C5 C10 -179.2(4) . .
C3 C4 C5 C10 -0.8(6) . .
O3 C4 C5 C6 -6.9(6) . .
C3 C4 C5 C6 171.5(4) . .
C4 C5 C6 C7 -91.7(6) . .
C10 C5 C6 C7 80.6(6) . .
C4 C5 C6 C14 93.8(5) . .
C10 C5 C6 C14 -93.9(5) . .
C14 C6 C7 C8 5.3(5) . .
C5 C6 C7 C8 -169.9(4) . .
C14 C6 C7 C16 -177.4(4) . .
C5 C6 C7 C16 7.4(8) . .
C6 C7 C8 C9 172.6(4) . .
C16 C7 C8 C9 -5.1(6) . .
C6 C7 C8 C15 -6.3(5) . .
C16 C7 C8 C15 176.1(4) . .
C7 C8 C9 C18 18.4(6) . .
C15 C8 C9 C18 -163.1(4) . .
C7 C8 C9 C9 -166.4(5) . 2_775
C15 C8 C9 C9 12.1(9) . 2_775
C12 O2 C10 C5 -167.8(4) . .
C12 O2 C10 C11 10.0(6) . .
C4 C5 C10 O2 178.7(4) . .
C6 C5 C10 O2 6.0(6) . .
C4 C5 C10 C11 0.8(6) . .
C6 C5 C10 C11 -171.9(4) . .
O1 C2 C11 C10 179.6(4) . .
C3 C2 C11 C10 -0.2(7) . .
O2 C10 C11 C2 -178.0(4) . .
C5 C10 C11 C2 -0.3(6) . .
C7 C6 C14 C27 175.2(4) . .
C5 C6 C14 C27 -9.4(7) . .
C7 C6 C14 C15 -2.3(5) . .
C5 C6 C14 C15 173.1(4) . .
C27 C14 C15 C24 -2.2(7) . .
C6 C14 C15 C24 175.6(4) . .
C27 C14 C15 C8 -179.3(4) . .
C6 C14 C15 C8 -1.6(5) . .
C9 C8 C15 C24 9.4(9) . .
C7 C8 C15 C24 -171.9(5) . .
C9 C8 C15 C14 -173.9(5) . .
C7 C8 C15 C14 4.7(5) . .
C6 C7 C16 C17 176.1(4) . .
C8 C7 C16 C17 -6.9(6) . .
C6 C7 C16 C19 -3.1(8) . .
C8 C7 C16 C19 173.9(4) . .
C19 C16 C17 C22 0.6(7) . .
C7 C16 C17 C22 -178.6(4) . .
C19 C16 C17 C18 -175.9(4) . .
C7 C16 C17 C18 4.9(6) . .
C8 C9 C18 C23 154.9(4) . .
C9 C9 C18 C23 -20.5(7) 2_775 .
C8 C9 C18 C17 -20.2(6) . .
C9 C9 C18 C17 164.3(5) 2_775 .
C22 C17 C18 C23 17.1(6) . .
C16 C17 C18 C23 -166.5(4) . .
C22 C17 C18 C9 -168.0(4) . .
C16 C17 C18 C9 8.4(6) . .
C17 C16 C19 C20 0.6(7) . .
C7 C16 C19 C20 179.8(4) . .
C16 C19 C20 C21 -0.9(7) . .
C19 C20 C21 C22 0.0(7) . .
C20 C21 C22 C17 1.3(7) . .
C16 C17 C22 C21 -1.6(7) . .
C18 C17 C22 C21 174.9(4) . .
C9 C18 C23 C23 1.4(7) . 2_775
C17 C18 C23 C23 176.4(5) . 2_775
C14 C15 C24 C25 1.3(6) . .
C8 C15 C24 C25 177.6(5) . .
C15 C24 C25 C26 0.3(7) . .
C24 C25 C26 C27 -1.1(7) . .
C15 C14 C27 C26 1.4(7) . .
C6 C14 C27 C26 -175.9(4) . .
C25 C26 C27 C14 0.2(7) . .
